data_4342411
loop_
_publ_author_name
'Bakewell, Clare'
'White, Andrew J. P.'
'Long, Nicholas J.'
'Williams, Charlotte K.'

_publ_section_title
;
 Scandium and Yttrium Phosphasalen Complexes as Initiators for
 Ring-Opening Polymerization of Cyclic Esters.
;
_journal_issue 5
_journal_name_full 'Inorganic chemistry'
_journal_page_first 2204
_journal_paper_doi 10.1021/ic5027015
_journal_volume 54
_journal_year 2015
_chemical_absolute_configuration ad
_chemical_formula_moiety 'C52 H62 N3 O5 P2 Y, C6 H12, C4 H8 O'
_chemical_formula_sum 'C62 H82 N3 O6 P2 Y'
_chemical_formula_weight 1116.15
_chemical_name_systematic
;
 ?
;
_space_group_crystal_system orthorhombic
_space_group_IT_number 19
_space_group_name_Hall 'P 2ac 2ab'
_space_group_name_H-M_alt 'P 21 21 21'
_symmetry_space_group_name_Hall 'P 2ac 2ab'
_symmetry_space_group_name_H-M 'P 21 21 21'
_atom_sites_solution_hydrogens mixed
_audit_creation_method SHELXL
_cell_angle_alpha 90
_cell_angle_beta 90
_cell_angle_gamma 90
_cell_formula_units_Z 4
_cell_length_a 10.9635(3)
_cell_length_b 18.3450(5)
_cell_length_c 29.5411(7)
_cell_measurement_reflns_used 4231
_cell_measurement_temperature 173
_cell_measurement_theta_max 27.4100
_cell_measurement_theta_min 2.7780
_cell_volume 5941.5(3)
_computing_cell_refinement 'CrysAlisPro, Agilent Technologies'
_computing_data_collection 'CrysAlisPro, Agilent Technologies'
_computing_data_reduction 'CrysAlisPro, Agilent Technologies'
_computing_molecular_graphics 'Bruker SHELXTL'
_computing_publication_material 'CIFTAB-2013 (Sheldrick, 2013)'
_computing_structure_refinement 'SHELXL-2013 (Sheldrick, 2013)'
_computing_structure_solution 'SHELXS-2013 (Sheldrick, 2013)'
_diffrn_ambient_temperature 173
_diffrn_detector_area_resol_mean 16.0382
_diffrn_measured_fraction_theta_full 0.986
_diffrn_measured_fraction_theta_max 0.830
_diffrn_measurement_device_type 'Agilent Xcalibur 3 E'
_diffrn_measurement_method 'omega scans'
_diffrn_radiation_type MoK\a
_diffrn_radiation_wavelength 0.71073
_diffrn_reflns_av_R_equivalents 0.0275
_diffrn_reflns_av_unetI/netI 0.0604
_diffrn_reflns_Laue_measured_fraction_full 0.986
_diffrn_reflns_Laue_measured_fraction_max 0.830
_diffrn_reflns_limit_h_max 14
_diffrn_reflns_limit_h_min -9
_diffrn_reflns_limit_k_max 23
_diffrn_reflns_limit_k_min -20
_diffrn_reflns_limit_l_max 25
_diffrn_reflns_limit_l_min -38
_diffrn_reflns_number 14159
_diffrn_reflns_point_group_measured_fraction_full 0.819
_diffrn_reflns_point_group_measured_fraction_max 0.662
_diffrn_reflns_theta_full 25.242
_diffrn_reflns_theta_max 28.232
_diffrn_reflns_theta_min 2.566
_diffrn_source 'Enhance (Mo) X-ray Source'
_exptl_absorpt_coefficient_mu 1.086
_exptl_absorpt_correction_T_max 0.785
_exptl_absorpt_correction_T_min 0.640
_exptl_absorpt_correction_type analytical
_exptl_absorpt_process_details
;
CrysAlisPro, Agilent Technologies,
Version 1.171.37.33a (release 28-03-2014 CrysAlis171 .NET)
(compiled Mar 28 2014,12:25:20)
Analytical numeric absorption correction using a multifaceted crystal
model based on expressions derived by R.C. Clark & J.S. Reid.
(Clark, R. C. & Reid, J. S. (1995). Acta Cryst. A51, 887-897)
Empirical absorption correction using spherical harmonics,
implemented in SCALE3 ABSPACK scaling algorithm.
;
_exptl_crystal_colour Colourless
_exptl_crystal_density_diffrn 1.248
_exptl_crystal_description blocks
_exptl_crystal_F_000 2368
_exptl_crystal_size_max 0.58
_exptl_crystal_size_mid 0.38
_exptl_crystal_size_min 0.33
_refine_diff_density_max 0.449
_refine_diff_density_min -0.335
_refine_diff_density_rms 0.062
_refine_ls_abs_structure_details
;
 Flack x determined using 2477 quotients [(I+)-(I-)]/[(I+)+(I-)]
 (Parsons and Flack (2004), Acta Cryst. A60, s61).
;
_refine_ls_abs_structure_Flack -0.018(3)
_refine_ls_extinction_method none
_refine_ls_goodness_of_fit_ref 1.038
_refine_ls_hydrogen_treatment mixed
_refine_ls_matrix_type full
_refine_ls_number_parameters 680
_refine_ls_number_reflns 9723
_refine_ls_number_restraints 1
_refine_ls_restrained_S_all 1.038
_refine_ls_R_factor_all 0.0545
_refine_ls_R_factor_gt 0.0432
_refine_ls_shift/su_max 0.001
_refine_ls_shift/su_mean 0.000
_refine_ls_structure_factor_coef Fsqd
_refine_ls_weighting_details 'w=1/[\s^2^(Fo^2^)+(0.0545P)^2^] where P=(Fo^2^+2Fc^2^)/3'
_refine_ls_weighting_scheme calc
_refine_ls_wR_factor_gt 0.0986
_refine_ls_wR_factor_ref 0.1051
_reflns_Friedel_coverage 0.452
_reflns_Friedel_fraction_full 0.611
_reflns_Friedel_fraction_max 0.457
_reflns_number_gt 8474
_reflns_number_total 9723
_reflns_threshold_expression 'I > 2\s(I)'
_cod_data_source_file ic5027015_si_001.cif
_cod_data_source_block 3
_cod_depositor_comments 'Adding full bibliography for 4342409--4342411.cif.'
_cod_database_code 4342411
_shelx_space_group_comment
;
The symmetry employed for this shelxl refinement is uniquely defined
by the following loop, which should always be used as a source of
symmetry information in preference to the above space-group names.
They are only intended as comments.
;
_shelxl_version_number 2013-4

loop_
_space_group_symop_operation_xyz
'x, y, z'
'-x+1/2, -y, z+1/2'
'-x, y+1/2, -z+1/2'
'x+1/2, -y+1/2, -z'

loop_
_atom_site_label
_atom_site_type_symbol
_atom_site_fract_x
_atom_site_fract_y
_atom_site_fract_z
_atom_site_U_iso_or_equiv
_atom_site_adp_type
_atom_site_occupancy
_atom_site_site_symmetry_order
_atom_site_calc_flag
_atom_site_refinement_flags_posn
_atom_site_refinement_flags_adp
Y1 Y 0.34275(4) 0.81762(2) 0.65211(2) 0.02273(11) Uani 1 1 d . .
O1 O 0.1594(3) 0.83957(16) 0.62548(10) 0.0276(7) Uani 1 1 d . .
C1 C 0.0676(4) 0.8194(3) 0.59961(14) 0.0239(9) Uani 1 1 d . .
C2 C -0.0129(4) 0.8729(3) 0.57980(15) 0.0280(10) Uani 1 1 d . .
C3 C -0.1074(4) 0.8477(3) 0.55300(16) 0.0296(11) Uani 1 1 d . .
H3A H -0.1597 0.8824 0.5391 0.036 Uiso 1 1 calc R U
C4 C -0.1296(4) 0.7741(3) 0.54540(15) 0.0282(11) Uani 1 1 d . .
C5 C -0.0543(4) 0.7219(3) 0.56381(14) 0.0270(10) Uani 1 1 d . .
H5A H -0.0686 0.6715 0.5585 0.032 Uiso 1 1 calc R U
C6 C 0.0453(4) 0.7453(2) 0.59087(14) 0.0207(9) Uani 1 1 d . .
P7 P 0.14327(10) 0.67856(6) 0.61587(3) 0.0214(2) Uani 1 1 d . .
N8 N 0.2813(3) 0.7038(2) 0.61822(12) 0.0265(9) Uani 1 1 d . .
C9 C 0.3840(4) 0.6529(3) 0.61161(17) 0.0329(11) Uani 1 1 d . .
H9A H 0.3552 0.6081 0.5963 0.039 Uiso 1 1 calc R U
H9B H 0.4191 0.6390 0.6413 0.039 Uiso 1 1 calc R U
C10 C 0.4806(4) 0.6909(3) 0.58267(16) 0.0374(12) Uani 1 1 d . .
H10A H 0.5554 0.6607 0.5818 0.045 Uiso 1 1 calc R U
H10B H 0.4500 0.6961 0.5513 0.045 Uiso 1 1 calc R U
N11 N 0.5100(4) 0.7634(2) 0.60122(13) 0.0323(9) Uani 1 1 d D .
H11 H 0.522(5) 0.792(2) 0.5770(10) 0.07(2) Uiso 1 1 d D .
C12 C 0.6230(4) 0.7653(3) 0.62814(16) 0.0346(12) Uani 1 1 d . .
H12A H 0.6472 0.8167 0.6330 0.041 Uiso 1 1 calc R U
H12B H 0.6890 0.7411 0.6109 0.041 Uiso 1 1 calc R U
C13 C 0.6090(4) 0.7283(3) 0.67348(16) 0.0335(12) Uani 1 1 d . .
H13A H 0.6054 0.6748 0.6692 0.040 Uiso 1 1 calc R U
H13B H 0.6805 0.7394 0.6927 0.040 Uiso 1 1 calc R U
N14 N 0.4952(3) 0.7539(2) 0.69636(12) 0.0251(8) Uani 1 1 d . .
P15 P 0.50405(10) 0.76190(6) 0.75009(4) 0.0233(3) Uani 1 1 d . .
C16 C 0.3596(4) 0.7610(2) 0.77904(14) 0.0228(9) Uani 1 1 d . .
C17 C 0.3521(4) 0.7251(2) 0.82109(14) 0.0287(10) Uani 1 1 d . .
H17A H 0.4183 0.6968 0.8322 0.034 Uiso 1 1 calc R U
C18 C 0.2461(4) 0.7323(3) 0.84550(16) 0.0310(11) Uani 1 1 d . .
C19 C 0.1518(5) 0.7741(2) 0.82945(15) 0.0288(10) Uani 1 1 d . .
H19A H 0.0805 0.7788 0.8475 0.035 Uiso 1 1 calc R U
C20 C 0.1557(4) 0.8101(2) 0.78796(14) 0.0252(9) Uani 1 1 d . .
C21 C 0.2646(4) 0.8036(2) 0.76163(14) 0.0235(10) Uani 1 1 d . .
O21 O 0.2771(3) 0.83457(16) 0.72148(10) 0.0249(7) Uani 1 1 d . .
C22 C 0.0080(5) 0.9545(3) 0.58716(18) 0.0378(12) Uani 1 1 d . .
C23 C 0.1346(6) 0.9757(3) 0.5696(2) 0.0583(17) Uani 1 1 d . .
H23A H 0.1971 0.9499 0.5871 0.088 Uiso 1 1 calc R U
H23B H 0.1460 1.0284 0.5730 0.088 Uiso 1 1 calc R U
H23C H 0.1415 0.9623 0.5376 0.088 Uiso 1 1 calc R U
C24 C -0.0022(6) 0.9726(3) 0.63719(19) 0.0540(16) Uani 1 1 d . .
H24A H -0.0829 0.9583 0.6483 0.081 Uiso 1 1 calc R U
H24B H 0.0089 1.0252 0.6415 0.081 Uiso 1 1 calc R U
H24C H 0.0608 0.9462 0.6540 0.081 Uiso 1 1 calc R U
C25 C -0.0869(6) 1.0009(3) 0.5620(2) 0.0600(18) Uani 1 1 d . .
H25A H -0.0740 0.9964 0.5293 0.072 Uiso 1 1 calc R U
H25B H -0.0782 1.0520 0.5710 0.072 Uiso 1 1 calc R U
H25C H -0.1691 0.9838 0.5696 0.072 Uiso 1 1 calc R U
O26 O -0.2304(3) 0.7589(2) 0.51869(12) 0.0414(9) Uani 1 1 d . .
C27 C -0.2458(5) 0.6859(3) 0.50309(18) 0.0453(14) Uani 1 1 d . .
H27A H -0.3177 0.6832 0.4835 0.068 Uiso 1 1 calc R U
H27B H -0.2569 0.6534 0.5291 0.068 Uiso 1 1 calc R U
H27C H -0.1734 0.6710 0.4860 0.068 Uiso 1 1 calc R U
C28 C 0.1283(4) 0.5956(2) 0.58340(14) 0.0234(10) Uani 1 1 d . .
C29 C 0.1443(4) 0.5986(3) 0.53649(15) 0.0316(11) Uani 1 1 d . .
H29A H 0.1555 0.6443 0.5220 0.038 Uiso 1 1 calc R U
C30 C 0.1440(5) 0.5352(3) 0.51109(16) 0.0387(12) Uani 1 1 d . .
H30A H 0.1533 0.5378 0.4792 0.046 Uiso 1 1 calc R U
C31 C 0.1303(5) 0.4684(3) 0.53180(17) 0.0439(14) Uani 1 1 d . .
H31A H 0.1305 0.4251 0.5142 0.053 Uiso 1 1 calc R U
C32 C 0.1163(6) 0.4645(3) 0.57816(18) 0.0502(16) Uani 1 1 d . .
H32A H 0.1083 0.4183 0.5925 0.060 Uiso 1 1 calc R U
C33 C 0.1138(5) 0.5278(3) 0.60399(16) 0.0373(13) Uani 1 1 d . .
H33A H 0.1022 0.5248 0.6358 0.045 Uiso 1 1 calc R U
C34 C 0.0813(4) 0.6569(2) 0.67132(15) 0.0222(9) Uani 1 1 d . .
C35 C 0.1595(5) 0.6524(2) 0.70750(14) 0.0259(9) Uani 1 1 d . .
H35A H 0.2437 0.6627 0.7034 0.031 Uiso 1 1 calc R U
C36 C 0.1167(4) 0.6331(2) 0.75008(16) 0.0299(11) Uani 1 1 d . .
H36A H 0.1714 0.6303 0.7750 0.036 Uiso 1 1 calc R U
C37 C -0.0044(5) 0.6182(3) 0.75611(16) 0.0307(11) Uani 1 1 d . .
H37A H -0.0337 0.6043 0.7851 0.037 Uiso 1 1 calc R U
C38 C -0.0842(4) 0.6232(3) 0.72019(16) 0.0324(11) Uani 1 1 d . .
H38A H -0.1684 0.6135 0.7247 0.039 Uiso 1 1 calc R U
C39 C -0.0423(4) 0.6425(2) 0.67735(16) 0.0267(10) Uani 1 1 d . .
H39A H -0.0973 0.6458 0.6526 0.032 Uiso 1 1 calc R U
C40 C 0.5899(4) 0.6869(3) 0.77452(15) 0.0269(10) Uani 1 1 d . .
C41 C 0.5567(4) 0.6176(3) 0.76112(17) 0.0339(12) Uani 1 1 d . .
H41A H 0.4960 0.6115 0.7385 0.041 Uiso 1 1 calc R U
C42 C 0.6111(5) 0.5565(3) 0.78039(19) 0.0410(13) Uani 1 1 d . .
H42A H 0.5863 0.5090 0.7715 0.049 Uiso 1 1 calc R U
C43 C 0.7014(5) 0.5653(3) 0.81244(19) 0.0431(14) Uani 1 1 d . .
H43A H 0.7398 0.5238 0.8254 0.052 Uiso 1 1 calc R U
C44 C 0.7359(5) 0.6345(3) 0.82565(17) 0.0393(13) Uani 1 1 d . .
H44A H 0.7972 0.6403 0.8481 0.047 Uiso 1 1 calc R U
C45 C 0.6823(4) 0.6954(3) 0.80658(15) 0.0309(11) Uani 1 1 d . .
H45A H 0.7083 0.7428 0.8152 0.037 Uiso 1 1 calc R U
C46 C 0.5762(4) 0.8471(3) 0.76783(17) 0.0271(11) Uani 1 1 d . .
C47 C 0.6232(4) 0.8935(3) 0.73525(19) 0.0383(13) Uani 1 1 d . .
H47A H 0.6223 0.8797 0.7042 0.046 Uiso 1 1 calc R U
C48 C 0.6717(5) 0.9604(3) 0.7482(2) 0.0486(14) Uani 1 1 d . .
H48A H 0.7038 0.9925 0.7260 0.058 Uiso 1 1 calc R U
C49 C 0.6731(5) 0.9804(3) 0.7935(2) 0.0494(15) Uani 1 1 d . .
H49A H 0.7072 1.0259 0.8022 0.059 Uiso 1 1 calc R U
C50 C 0.6261(5) 0.9354(3) 0.8255(2) 0.0468(15) Uani 1 1 d . .
H50A H 0.6276 0.9496 0.8564 0.056 Uiso 1 1 calc R U
C51 C 0.5756(4) 0.8685(3) 0.81317(18) 0.0369(12) Uani 1 1 d . .
H51A H 0.5410 0.8377 0.8356 0.044 Uiso 1 1 calc R U
O52 O 0.2259(4) 0.6990(2) 0.88763(12) 0.0512(11) Uani 1 1 d . .
C53 C 0.3113(6) 0.6507(4) 0.9024(2) 0.0648(19) Uani 1 1 d . .
H53A H 0.3179 0.6104 0.8808 0.097 Uiso 1 1 calc R U
H53B H 0.2871 0.6316 0.9321 0.097 Uiso 1 1 calc R U
H53C H 0.3903 0.6753 0.9050 0.097 Uiso 1 1 calc R U
C54 C 0.0458(4) 0.8550(3) 0.77128(16) 0.0288(11) Uani 1 1 d . .
C55 C 0.0859(5) 0.9347(3) 0.76339(19) 0.0418(13) Uani 1 1 d . .
H55A H 0.1187 0.9548 0.7916 0.063 Uiso 1 1 calc R U
H55B H 0.0155 0.9636 0.7537 0.063 Uiso 1 1 calc R U
H55C H 0.1489 0.9361 0.7399 0.063 Uiso 1 1 calc R U
C56 C -0.0573(5) 0.8559(3) 0.80610(19) 0.0483(15) Uani 1 1 d . .
H56A H -0.0831 0.8058 0.8125 0.072 Uiso 1 1 calc R U
H56B H -0.1264 0.8837 0.7941 0.072 Uiso 1 1 calc R U
H56C H -0.0284 0.8788 0.8341 0.072 Uiso 1 1 calc R U
C57 C -0.0050(4) 0.8239(3) 0.72759(15) 0.0313(11) Uani 1 1 d . .
H57A H 0.0596 0.8223 0.7047 0.047 Uiso 1 1 calc R U
H57B H -0.0719 0.8548 0.7168 0.047 Uiso 1 1 calc R U
H57C H -0.0355 0.7745 0.7331 0.047 Uiso 1 1 calc R U
O60 O 0.4306(3) 0.91357(19) 0.63372(11) 0.0379(9) Uani 1 1 d . .
C61 C 0.5102(6) 0.9642(3) 0.61562(19) 0.0523(16) Uani 1 1 d . .
H61A H 0.5806 0.9380 0.6024 0.063 Uiso 1 1 calc R U
H61B H 0.5414 0.9953 0.6404 0.063 Uiso 1 1 calc R U
C62 C 0.4561(7) 1.0114(4) 0.5805(2) 0.0684(19) Uani 1 1 d . .
H62A H 0.4274 0.9813 0.5552 0.103 Uiso 1 1 calc R U
H62B H 0.5177 1.0458 0.5695 0.103 Uiso 1 1 calc R U
H62C H 0.3872 1.0384 0.5934 0.103 Uiso 1 1 calc R U
C71 C 0.5544(19) 0.8096(12) 0.9950(8) 0.231(10) Uani 1 1 d . .
H71A H 0.4733 0.8326 0.9986 0.277 Uiso 1 1 calc R U
H71B H 0.6116 0.8332 1.0164 0.277 Uiso 1 1 calc R U
C72 C 0.5997(18) 0.8194(9) 0.9465(6) 0.182(7) Uani 1 1 d . .
H72A H 0.5344 0.8030 0.9257 0.218 Uiso 1 1 calc R U
H72B H 0.6122 0.8722 0.9411 0.218 Uiso 1 1 calc R U
C73 C 0.7156(15) 0.7800(7) 0.9341(4) 0.145(5) Uani 1 1 d . .
H73A H 0.7298 0.7840 0.9011 0.174 Uiso 1 1 calc R U
H73B H 0.7856 0.8028 0.9499 0.174 Uiso 1 1 calc R U
C74 C 0.7068(18) 0.7035(9) 0.9468(5) 0.202(8) Uani 1 1 d . .
H74A H 0.6534 0.6783 0.9248 0.243 Uiso 1 1 calc R U
H74B H 0.7888 0.6812 0.9446 0.243 Uiso 1 1 calc R U
C75 C 0.661(2) 0.6911(8) 0.9909(5) 0.199(8) Uani 1 1 d . .
H75A H 0.7249 0.7055 1.0127 0.239 Uiso 1 1 calc R U
H75B H 0.6485 0.6379 0.9943 0.239 Uiso 1 1 calc R U
C76 C 0.5461(17) 0.7274(11) 1.0050(6) 0.185(7) Uani 1 1 d . .
H76A H 0.5325 0.7197 1.0378 0.222 Uiso 1 1 calc R U
H76B H 0.4763 0.7061 0.9884 0.222 Uiso 1 1 calc R U
O80 O 0.7270(7) 0.5542(3) 0.5964(3) 0.130(3) Uani 1 1 d . .
C81 C 0.7825(11) 0.5026(6) 0.5681(3) 0.119(4) Uani 1 1 d . .
H81A H 0.8648 0.5192 0.5589 0.143 Uiso 1 1 calc R U
H81B H 0.7328 0.4944 0.5406 0.143 Uiso 1 1 calc R U
C82 C 0.7906(10) 0.4349(6) 0.5955(3) 0.118(4) Uani 1 1 d . .
H82A H 0.8657 0.4344 0.6141 0.141 Uiso 1 1 calc R U
H82B H 0.7895 0.3911 0.5759 0.141 Uiso 1 1 calc R U
C83 C 0.6790(8) 0.4383(5) 0.6247(3) 0.100(3) Uani 1 1 d . .
H83A H 0.6074 0.4171 0.6091 0.120 Uiso 1 1 calc R U
H83B H 0.6917 0.4127 0.6538 0.120 Uiso 1 1 calc R U
C84 C 0.6641(11) 0.5169(5) 0.6316(4) 0.128(4) Uani 1 1 d . .
H84A H 0.5765 0.5298 0.6309 0.153 Uiso 1 1 calc R U
H84B H 0.6977 0.5311 0.6614 0.153 Uiso 1 1 calc R U

loop_
_atom_site_aniso_label
_atom_site_aniso_U_11
_atom_site_aniso_U_22
_atom_site_aniso_U_33
_atom_site_aniso_U_23
_atom_site_aniso_U_13
_atom_site_aniso_U_12
Y1 0.0213(2) 0.02059(19) 0.0263(2) 0.00144(19) 0.00065(19) 0.00034(19)
O1 0.0263(15) 0.0242(16) 0.0324(16) -0.0028(13) -0.0079(15) 0.0046(14)
C1 0.027(2) 0.025(2) 0.020(2) 0.002(2) -0.0012(19) 0.005(2)
C2 0.030(2) 0.025(2) 0.029(2) 0.004(2) -0.003(2) 0.005(2)
C3 0.034(3) 0.023(2) 0.032(3) 0.003(2) -0.008(2) 0.008(2)
C4 0.028(3) 0.028(3) 0.029(2) 0.004(2) -0.007(2) -0.001(2)
C5 0.031(2) 0.025(3) 0.026(2) 0.002(2) 0.000(2) -0.001(2)
C6 0.020(2) 0.020(2) 0.022(2) 0.0048(18) 0.0017(19) 0.0028(18)
P7 0.0233(5) 0.0176(5) 0.0233(5) 0.0012(5) -0.0003(5) 0.0019(5)
N8 0.028(2) 0.022(2) 0.029(2) 0.0010(16) -0.0001(18) 0.0052(16)
C9 0.024(2) 0.029(3) 0.046(3) -0.006(2) -0.001(2) 0.007(2)
C10 0.029(3) 0.047(3) 0.037(3) -0.005(3) 0.006(2) 0.010(2)
N11 0.027(2) 0.038(2) 0.031(2) 0.006(2) 0.0045(19) 0.001(2)
C12 0.028(3) 0.039(3) 0.037(3) -0.001(2) 0.008(2) 0.001(2)
C13 0.021(2) 0.042(3) 0.038(3) 0.000(2) 0.002(2) 0.006(2)
N14 0.0197(19) 0.026(2) 0.029(2) 0.0032(17) 0.0005(17) 0.0021(17)
P15 0.0176(5) 0.0211(6) 0.0313(6) 0.0027(5) -0.0014(5) 0.0007(5)
C16 0.023(2) 0.021(2) 0.024(2) -0.0031(18) -0.002(2) -0.0023(19)
C17 0.028(2) 0.028(2) 0.031(2) 0.003(2) -0.002(2) 0.002(2)
C18 0.035(3) 0.031(3) 0.027(2) 0.003(2) 0.000(2) 0.000(2)
C19 0.030(2) 0.029(2) 0.028(2) -0.0051(19) 0.006(2) 0.001(2)
C20 0.024(2) 0.019(2) 0.032(2) -0.0074(19) -0.002(2) -0.003(2)
C21 0.024(2) 0.021(2) 0.025(2) -0.0061(18) 0.0001(19) -0.0042(18)
O21 0.0209(14) 0.0235(18) 0.0303(17) 0.0015(13) 0.0005(14) 0.0030(13)
C22 0.042(3) 0.023(3) 0.049(3) 0.003(2) -0.015(3) 0.002(2)
C23 0.066(4) 0.029(3) 0.080(4) 0.014(3) -0.013(4) -0.010(3)
C24 0.065(4) 0.033(3) 0.064(4) -0.017(3) -0.017(3) 0.009(3)
C25 0.074(4) 0.020(3) 0.086(5) -0.001(3) -0.040(4) 0.006(3)
O26 0.046(2) 0.0281(19) 0.050(2) 0.0023(18) -0.0248(19) -0.0015(17)
C27 0.050(3) 0.035(3) 0.051(3) 0.001(3) -0.022(3) -0.005(3)
C28 0.019(2) 0.023(2) 0.028(2) -0.0037(19) 0.0018(19) 0.0008(18)
C29 0.034(3) 0.029(3) 0.032(2) 0.001(2) 0.004(2) -0.007(2)
C30 0.047(3) 0.042(3) 0.027(2) -0.005(2) 0.007(3) -0.002(3)
C31 0.057(4) 0.031(3) 0.043(3) -0.013(2) 0.008(3) -0.003(3)
C32 0.085(5) 0.024(3) 0.041(3) -0.002(2) 0.012(3) 0.002(3)
C33 0.062(4) 0.025(3) 0.025(2) 0.002(2) 0.001(2) 0.004(2)
C34 0.028(2) 0.014(2) 0.024(2) 0.0001(18) -0.001(2) 0.0039(18)
C35 0.031(2) 0.0163(19) 0.030(2) -0.0018(18) -0.003(2) 0.003(2)
C36 0.041(3) 0.021(2) 0.027(2) 0.001(2) -0.007(2) 0.002(2)
C37 0.046(3) 0.023(2) 0.024(2) 0.0009(19) 0.005(2) 0.002(2)
C38 0.031(3) 0.028(2) 0.039(3) -0.001(2) 0.007(2) -0.006(2)
C39 0.025(2) 0.026(3) 0.029(2) 0.002(2) -0.001(2) 0.002(2)
C40 0.020(2) 0.027(2) 0.033(2) 0.004(2) 0.005(2) 0.003(2)
C41 0.027(3) 0.031(3) 0.044(3) 0.002(2) -0.003(2) -0.004(2)
C42 0.035(3) 0.027(3) 0.061(3) 0.007(3) 0.004(3) 0.001(2)
C43 0.038(3) 0.041(3) 0.051(3) 0.019(3) 0.007(3) 0.013(3)
C44 0.032(3) 0.054(4) 0.032(3) 0.005(3) -0.002(2) 0.014(3)
C45 0.023(2) 0.033(3) 0.037(3) -0.004(2) -0.002(2) 0.003(2)
C46 0.014(2) 0.024(2) 0.044(3) 0.000(2) -0.004(2) -0.0006(18)
C47 0.036(3) 0.033(3) 0.046(3) 0.005(2) -0.010(2) -0.008(2)
C48 0.044(3) 0.033(3) 0.068(4) 0.015(3) -0.012(3) -0.009(3)
C49 0.031(3) 0.024(3) 0.093(5) -0.009(3) -0.012(3) -0.002(2)
C50 0.044(3) 0.037(3) 0.059(4) -0.020(3) -0.001(3) -0.003(3)
C51 0.032(3) 0.034(3) 0.044(3) -0.005(2) 0.003(2) -0.005(2)
O52 0.059(2) 0.054(3) 0.041(2) 0.0163(19) 0.004(2) 0.012(2)
C53 0.057(4) 0.083(5) 0.054(4) 0.019(4) 0.007(3) 0.005(4)
C54 0.021(2) 0.026(2) 0.039(3) -0.003(2) 0.005(2) 0.006(2)
C55 0.046(3) 0.025(3) 0.054(3) -0.004(2) -0.009(3) 0.007(2)
C56 0.037(3) 0.055(4) 0.053(3) 0.000(3) 0.011(3) 0.022(3)
C57 0.027(2) 0.028(3) 0.039(3) -0.002(2) -0.004(2) 0.005(2)
O60 0.0373(19) 0.0285(19) 0.048(2) 0.0042(17) 0.0117(17) -0.0060(16)
C61 0.070(4) 0.041(3) 0.046(3) 0.004(3) 0.017(3) -0.015(3)
C62 0.071(4) 0.051(4) 0.083(5) 0.008(4) 0.019(4) -0.005(4)
C71 0.25(2) 0.18(2) 0.26(2) -0.11(2) -0.110(18) 0.055(18)
C72 0.261(19) 0.121(12) 0.164(14) 0.042(12) -0.096(15) -0.012(13)
C73 0.238(16) 0.092(9) 0.106(8) -0.002(7) -0.021(10) -0.054(10)
C74 0.35(2) 0.146(14) 0.116(10) -0.029(10) 0.040(13) -0.039(15)
C75 0.37(3) 0.092(9) 0.136(12) 0.031(9) 0.010(15) 0.014(17)
C76 0.204(17) 0.147(16) 0.203(15) 0.000(14) 0.025(13) -0.052(14)
O80 0.130(5) 0.066(4) 0.194(7) 0.038(5) 0.041(6) 0.014(4)
C81 0.145(9) 0.102(8) 0.110(7) 0.045(6) 0.041(7) 0.041(7)
C82 0.133(8) 0.089(7) 0.132(8) 0.021(7) 0.027(7) 0.033(7)
C83 0.092(6) 0.082(6) 0.127(7) 0.041(6) 0.021(6) 0.017(5)
C84 0.169(10) 0.063(6) 0.151(9) 0.014(6) 0.066(8) 0.006(7)

loop_
_atom_type_symbol
_atom_type_description
_atom_type_scat_dispersion_real
_atom_type_scat_dispersion_imag
_atom_type_scat_source
C C 0.0033 0.0016 'International Tables Vol C Tables 4.2.6.8 and 6.1.1.4'
H H 0.0000 0.0000 'International Tables Vol C Tables 4.2.6.8 and 6.1.1.4'
N N 0.0061 0.0033 'International Tables Vol C Tables 4.2.6.8 and 6.1.1.4'
O O 0.0106 0.0060 'International Tables Vol C Tables 4.2.6.8 and 6.1.1.4'
P P 0.1023 0.0942 'International Tables Vol C Tables 4.2.6.8 and 6.1.1.4'
Y Y -2.7962 3.5667 'International Tables Vol C Tables 4.2.6.8 and 6.1.1.4'

loop_
_geom_angle_atom_site_label_1
_geom_angle_atom_site_label_2
_geom_angle_atom_site_label_3
_geom_angle
O60 Y1 O21 106.03(12)
O60 Y1 O1 100.08(12)
O21 Y1 O1 90.48(11)
O60 Y1 N8 138.95(13)
O21 Y1 N8 114.75(12)
O1 Y1 N8 75.77(12)
O60 Y1 N14 103.30(13)
O21 Y1 N14 77.93(11)
O1 Y1 N14 155.99(12)
N8 Y1 N14 89.94(12)
O60 Y1 N11 81.05(13)
O21 Y1 N11 146.61(12)
O1 Y1 N11 120.94(12)
N8 Y1 N11 67.77(13)
N14 Y1 N11 68.70(12)
C1 O1 Y1 148.9(3)
O1 C1 C6 120.8(4)
O1 C1 C2 120.8(4)
C6 C1 C2 118.5(4)
C3 C2 C1 117.5(4)
C3 C2 C22 121.4(4)
C1 C2 C22 121.1(4)
C2 C3 C4 123.3(4)
C5 C4 O26 124.3(4)
C5 C4 C3 120.4(4)
O26 C4 C3 115.3(4)
C4 C5 C6 118.3(4)
C1 C6 C5 122.0(4)
C1 C6 P7 118.8(3)
C5 C6 P7 119.2(3)
N8 P7 C6 113.1(2)
N8 P7 C28 110.9(2)
C6 P7 C28 107.6(2)
N8 P7 C34 112.4(2)
C6 P7 C34 107.28(19)
C28 P7 C34 105.1(2)
C9 N8 P7 122.6(3)
C9 N8 Y1 112.9(3)
P7 N8 Y1 122.6(2)
N8 C9 C10 108.3(4)
N11 C10 C9 110.8(4)
C12 N11 C10 114.0(4)
C12 N11 Y1 106.0(3)
C10 N11 Y1 114.2(3)
N11 C12 C13 112.5(4)
N14 C13 C12 110.1(4)
C13 N14 P15 115.3(3)
C13 N14 Y1 118.9(3)
P15 N14 Y1 122.25(19)
N14 P15 C16 114.72(19)
N14 P15 C40 110.9(2)
C16 P15 C40 105.1(2)
N14 P15 C46 112.9(2)
C16 P15 C46 104.6(2)
C40 P15 C46 108.0(2)
C21 C16 C17 122.8(4)
C21 C16 P15 118.3(3)
C17 C16 P15 118.3(3)
C18 C17 C16 117.8(4)
C19 C18 C17 120.7(4)
C19 C18 O52 115.5(4)
C17 C18 O52 123.8(4)
C18 C19 C20 123.0(4)
C19 C20 C21 117.8(4)
C19 C20 C54 120.7(4)
C21 C20 C54 121.5(4)
O21 C21 C16 119.5(4)
O21 C21 C20 122.7(4)
C16 C21 C20 117.8(4)
C21 O21 Y1 144.2(3)
C24 C22 C2 110.0(4)
C24 C22 C23 109.9(5)
C2 C22 C23 109.6(4)
C24 C22 C25 107.4(5)
C2 C22 C25 111.9(4)
C23 C22 C25 108.0(5)
C4 O26 C27 117.8(4)
C33 C28 C29 118.8(4)
C33 C28 P7 122.1(3)
C29 C28 P7 118.8(4)
C30 C29 C28 120.3(5)
C31 C30 C29 120.5(4)
C30 C31 C32 119.9(5)
C31 C32 C33 120.2(5)
C32 C33 C28 120.3(4)
C35 C34 C39 119.8(4)
C35 C34 P7 118.8(3)
C39 C34 P7 121.4(3)
C34 C35 C36 120.6(4)
C37 C36 C35 119.8(4)
C36 C37 C38 120.2(4)
C37 C38 C39 120.5(4)
C34 C39 C38 119.0(4)
C41 C40 C45 119.3(5)
C41 C40 P15 116.6(3)
C45 C40 P15 124.1(4)
C40 C41 C42 120.7(5)
C43 C42 C41 119.6(5)
C42 C43 C44 119.9(5)
C43 C44 C45 120.7(5)
C44 C45 C40 119.7(5)
C47 C46 C51 119.7(5)
C47 C46 P15 119.2(4)
C51 C46 P15 120.9(4)
C46 C47 C48 119.6(5)
C49 C48 C47 120.1(5)
C50 C49 C48 120.5(5)
C49 C50 C51 120.3(5)
C50 C51 C46 119.8(5)
C53 O52 C18 117.3(4)
C57 C54 C56 107.8(4)
C57 C54 C20 110.9(4)
C56 C54 C20 111.6(4)
C57 C54 C55 109.4(4)
C56 C54 C55 107.6(4)
C20 C54 C55 109.4(4)
C61 O60 Y1 164.3(4)
O60 C61 C62 114.4(5)
C72 C71 C76 108.4(15)
C73 C72 C71 116.5(14)
C74 C73 C72 110.1(14)
C75 C74 C73 114.6(13)
C74 C75 C76 119.3(16)
C75 C76 C71 109.6(16)
C81 O80 C84 108.7(7)
O80 C81 C82 105.4(7)
C81 C82 C83 103.2(8)
C84 C83 C82 102.2(8)
O80 C84 C83 108.6(8)

loop_
_geom_bond_atom_site_label_1
_geom_bond_atom_site_label_2
_geom_bond_distance
Y1 O60 2.078(3)
Y1 O21 2.194(3)
Y1 O1 2.196(3)
Y1 N8 2.412(4)
Y1 N14 2.423(4)
Y1 N11 2.571(4)
O1 C1 1.317(5)
C1 C6 1.406(6)
C1 C2 1.444(6)
C2 C3 1.384(7)
C2 C22 1.529(7)
C3 C4 1.390(6)
C4 C5 1.376(6)
C4 O26 1.386(5)
C5 C6 1.419(6)
C6 P7 1.789(4)
P7 N8 1.584(4)
P7 C28 1.806(4)
P7 C34 1.817(4)
N8 C9 1.476(6)
C9 C10 1.529(7)
C10 N11 1.475(7)
N11 C12 1.472(6)
C12 C13 1.510(6)
C13 N14 1.495(6)
N14 P15 1.597(4)
P15 C16 1.800(4)
P15 C40 1.817(5)
P15 C46 1.828(5)
C16 C21 1.401(6)
C16 C17 1.408(6)
C17 C18 1.374(6)
C18 C19 1.373(6)
C18 O52 1.404(6)
C19 C20 1.392(6)
C20 C21 1.429(6)
C20 C54 1.542(6)
C21 O21 1.322(5)
C22 C24 1.519(7)
C22 C23 1.531(8)
C22 C25 1.537(7)
O26 C27 1.426(7)
C28 C33 1.394(6)
C28 C29 1.398(6)
C29 C30 1.384(6)
C30 C31 1.378(7)
C31 C32 1.380(7)
C32 C33 1.390(7)
C34 C35 1.373(6)
C34 C39 1.392(6)
C35 C36 1.389(6)
C36 C37 1.368(7)
C37 C38 1.378(7)
C38 C39 1.392(6)
C40 C41 1.381(7)
C40 C45 1.396(6)
C41 C42 1.391(7)
C42 C43 1.379(8)
C43 C44 1.381(8)
C44 C45 1.382(7)
C46 C47 1.384(7)
C46 C51 1.396(7)
C47 C48 1.393(7)
C48 C49 1.387(8)
C49 C50 1.356(8)
C50 C51 1.395(7)
O52 C53 1.361(7)
C54 C57 1.517(6)
C54 C56 1.528(7)
C54 C55 1.543(7)
O60 C61 1.382(6)
C61 C62 1.476(9)
C71 C72 1.53(2)
C71 C76 1.54(2)
C72 C73 1.51(2)
C73 C74 1.457(16)
C74 C75 1.416(17)
C75 C76 1.48(2)
O80 C81 1.401(10)
O80 C84 1.422(10)
C81 C82 1.486(11)
C82 C83 1.499(12)
C83 C84 1.464(11)
